data_7113813
loop_
_publ_author_name
'Mitzel, Frieder'
'Boudon, Corinne'
'Gisselbrecht, Jean-Paul'
'Seiler, Paul'
'Gross, Maurice'
'Diederich, Fran\,cois'

_publ_section_title
;
 Donor-substituted peralkynylated "radiaannulenes": novel all-carbon
 macrocycles with an intense intramolecular charge-transfer
;
_journal_coden_ASTM CHCOFS
_journal_issue 14
_journal_name_full
;
 Chemical Communications (Cambridge, United Kingdom)
;
_journal_page_first 1634
_journal_page_last 1635
_journal_paper_doi 10.1039/b304130a
_journal_year 2003
_chemical_formula_moiety 'C70 H40 N2'
_chemical_formula_sum 'C70 H40 N2'
_chemical_formula_weight 909.04
_space_group_IT_number 2
_symmetry_cell_setting triclinic
_symmetry_space_group_name_Hall '-P 1'
_symmetry_space_group_name_H-M 'P -1'
_atom_sites_solution_hydrogens geom
_atom_sites_solution_primary direct
_atom_sites_solution_secondary difmap
_audit_creation_method SHELXL-97
_cell_angle_alpha 66.12(1)
_cell_angle_beta 68.03(1)
_cell_angle_gamma 83.06(1)
_cell_formula_units_Z 2
_cell_length_a 13.6643(5)
_cell_length_b 14.0449(6)
_cell_length_c 15.9105(8)
_cell_measurement_reflns_used 10833
_cell_measurement_temperature 183(2)
_cell_measurement_theta_max 27.49
_cell_measurement_theta_min 2.65
_cell_volume 2587.6(3)
_computing_cell_refinement 'HKL Scalepack (Otwinowski & Minor 1997)'
_computing_data_collection 'Kappa CCD'
_computing_data_reduction 'Denzo + Scalepak (Otwinowski & Minor, 1997)'
_computing_molecular_graphics 'ORTEP (Johnson,1976)'
_computing_publication_material SHELXL97
_computing_structure_refinement 'SHELXL97 (Sheldrick, 1997)'
_computing_structure_solution 'SIR92 (Altomare et al.,1994)'
_diffrn_ambient_temperature 183(2)
_diffrn_measured_fraction_theta_full 0.984
_diffrn_measured_fraction_theta_max 0.984
_diffrn_measurement_device_type 'Kappa CCD'
_diffrn_measurement_method CCD
_diffrn_radiation_monochromator graphite
_diffrn_radiation_source 'fine-focus sealed tube'
_diffrn_radiation_type MoK\a
_diffrn_radiation_wavelength 0.71070
_diffrn_reflns_av_R_equivalents 0.0514
_diffrn_reflns_av_sigmaI/netI 0.0822
_diffrn_reflns_limit_h_max 17
_diffrn_reflns_limit_h_min -17
_diffrn_reflns_limit_k_max 18
_diffrn_reflns_limit_k_min -16
_diffrn_reflns_limit_l_max 20
_diffrn_reflns_limit_l_min -20
_diffrn_reflns_number 19969
_diffrn_reflns_theta_full 27.49
_diffrn_reflns_theta_max 27.49
_diffrn_reflns_theta_min 2.65
_exptl_absorpt_coefficient_mu 0.067
_exptl_absorpt_correction_T_max 0.9933
_exptl_absorpt_correction_T_min 0.9801
_exptl_absorpt_correction_type 'no correction'
_exptl_crystal_colour BLACK
_exptl_crystal_density_diffrn 1.167
_exptl_crystal_density_method 'not measured'
_exptl_crystal_description 'Cut fragment'
_exptl_crystal_F_000 948
_exptl_crystal_size_max 0.30
_exptl_crystal_size_mid 0.07
_exptl_crystal_size_min 0.05
_refine_diff_density_max 0.277
_refine_diff_density_min -0.202
_refine_diff_density_rms 0.035
_refine_ls_extinction_coef 0.019(2)
_refine_ls_extinction_expression Fc^*^=kFc[1+0.001xFc^2^\l^3^/sin(2\q)]^-1/4^
_refine_ls_extinction_method SHELXL97
_refine_ls_goodness_of_fit_ref 1.022
_refine_ls_hydrogen_treatment 'H-atoms riding'
_refine_ls_matrix_type full
_refine_ls_number_parameters 690
_refine_ls_number_reflns 11698
_refine_ls_number_restraints 0
_refine_ls_restrained_S_all 1.022
_refine_ls_R_factor_all 0.1080
_refine_ls_R_factor_gt 0.0605
_refine_ls_shift/su_max 0.005
_refine_ls_shift/su_mean 0.000
_refine_ls_structure_factor_coef Fsqd
_refine_ls_weighting_details 'w=1/[\s^2^(Fo^2^)+(0.0591P)^2^+0.3731P] where P=(Fo^2^+2Fc^2^)/3'
_refine_ls_weighting_scheme calc
_refine_ls_wR_factor_gt 0.1295
_refine_ls_wR_factor_ref 0.1509
_reflns_number_gt 7437
_reflns_number_total 11698
_reflns_threshold_expression >2sigma(I)
_cod_duplicate_entry 7103767
_cod_data_source_file b304130a.txt
_cod_data_source_block mitz1
_cod_depositor_comments
;
The following automatic conversions were performed:

'_symmetry_cell_setting' value 'Triclinic' changed to 'triclinic'
according to
/usr/data/users/saulius/automatic-downloads/retrospective/RSC/lib/dictionaries/cif_core.dic
dictionary named 'cif_core.dic' version 2.4.2 from 2011-04-26.

Automatic conversion script
Id: cif_fix_values 2281 2013-09-26 08:29:07Z andrius 
;
_cod_original_cell_volume 2587.6(2)
_cod_original_sg_symbol_H-M P-1
_cod_database_code 7113813

loop_
_symmetry_equiv_pos_as_xyz
'x, y, z'
'-x, -y, -z'

loop_
_atom_site_label
_atom_site_type_symbol
_atom_site_fract_x
_atom_site_fract_y
_atom_site_fract_z
_atom_site_U_iso_or_equiv
_atom_site_adp_type
_atom_site_occupancy
_atom_site_calc_flag
_atom_site_refinement_flags
C1 C 0.34890(14) 0.42497(13) 0.52040(13) 0.0371(4) Uani 1 d .
C2 C 0.34116(14) 0.31502(14) 0.57506(13) 0.0389(4) Uani 1 d .
C3 C 0.33670(14) 0.22210(14) 0.61991(13) 0.0377(4) Uani 1 d .
C4 C 0.34195(13) 0.11710(13) 0.66660(13) 0.0354(4) Uani 1 d .
C5 C 0.35307(13) 0.02459(13) 0.70437(13) 0.0346(4) Uani 1 d .
C6 C 0.39584(13) -0.07635(12) 0.72670(12) 0.0319(4) Uani 1 d .
C7 C 0.49650(14) -0.07635(13) 0.65465(13) 0.0356(4) Uani 1 d .
C8 C 0.57766(14) -0.05223(13) 0.58415(13) 0.0368(4) Uani 1 d .
C9 C 0.66388(13) -0.00637(14) 0.50295(13) 0.0370(4) Uani 1 d .
C10 C 0.73337(13) 0.04835(13) 0.43070(13) 0.0355(4) Uani 1 d .
C11 C 0.79630(13) 0.13540(13) 0.35064(12) 0.0336(4) Uani 1 d .
C12 C 0.74348(14) 0.23025(14) 0.34568(13) 0.0361(4) Uani 1 d .
C13 C 0.67844(14) 0.29281(14) 0.36242(13) 0.0387(4) Uani 1 d .
C14 C 0.60057(15) 0.35879(14) 0.38551(13) 0.0396(4) Uani 1 d .
C15 C 0.52679(15) 0.40970(13) 0.41166(13) 0.0390(4) Uani 1 d .
C16 C 0.43985(14) 0.47074(13) 0.44045(13) 0.0372(4) Uani 1 d .
C17 C 0.26186(15) 0.48541(14) 0.54935(14) 0.0403(4) Uani 1 d .
C18 C 0.18938(15) 0.53881(14) 0.57199(14) 0.0403(4) Uani 1 d .
C19 C 0.10549(14) 0.60586(14) 0.59297(14) 0.0379(4) Uani 1 d .
C20 C 0.00545(15) 0.56809(15) 0.66299(14) 0.0436(5) Uani 1 d .
H20A H -0.0067 0.4952 0.7000 0.049(6) Uiso 1 calc R
C21 C -0.07585(15) 0.63369(15) 0.67973(15) 0.0466(5) Uani 1 d .
H21A H -0.1429 0.6054 0.7280 0.057(6) Uiso 1 calc R
C22 C -0.06142(15) 0.74210(15) 0.62652(14) 0.0413(4) Uani 1 d .
C23 C 0.03938(15) 0.78022(14) 0.55736(14) 0.0403(4) Uani 1 d .
H23A H 0.0521 0.8532 0.5211 0.051(6) Uiso 1 calc R
C24 C 0.12003(14) 0.71378(14) 0.54120(14) 0.0388(4) Uani 1 d .
H24A H 0.1875 0.7419 0.4936 0.050(6) Uiso 1 calc R
N25 N -0.14268(14) 0.80833(14) 0.64154(14) 0.0568(5) Uani 1 d .
C26 C -0.2443(2) 0.7682(3) 0.7143(3) 0.1073(13) Uani 1 d .
H26A H -0.2925 0.8257 0.7150 0.111(10) Uiso 1 calc R
H26B H -0.2380 0.7325 0.7791 0.161(18) Uiso 1 calc R
H26C H -0.2719 0.7189 0.6985 0.19(2) Uiso 1 calc R
C27 C -0.12363(19) 0.91928(17) 0.5960(2) 0.0609(6) Uani 1 d .
H27A H -0.1902 0.9539 0.6148 0.072(7) Uiso 1 calc R
H27B H -0.0943 0.9414 0.5243 0.094(10) Uiso 1 calc R
H27C H -0.0734 0.9383 0.6178 0.095(9) Uiso 1 calc R
C28 C 0.45017(15) 0.57964(14) 0.38288(14) 0.0402(4) Uani 1 d .
C29 C 0.46336(15) 0.67072(14) 0.33060(15) 0.0427(4) Uani 1 d .
C30 C 0.47961(15) 0.77794(13) 0.26432(14) 0.0389(4) Uani 1 d .
C31 C 0.41132(15) 0.85436(14) 0.28397(15) 0.0433(5) Uani 1 d .
H31A H 0.3530 0.8359 0.3445 0.050(6) Uiso 1 calc R
C32 C 0.42663(16) 0.95665(14) 0.21722(15) 0.0442(5) Uani 1 d .
H32A H 0.3784 1.0071 0.2325 0.051(6) Uiso 1 calc R
C33 C 0.51206(15) 0.98737(14) 0.12728(14) 0.0397(4) Uani 1 d .
C34 C 0.58200(15) 0.91026(15) 0.10925(14) 0.0428(4) Uani 1 d .
H34A H 0.6417 0.9287 0.0498 0.048(6) Uiso 1 calc R
C35 C 0.56593(15) 0.80872(14) 0.17566(15) 0.0430(5) Uani 1 d .
H35A H 0.6145 0.7582 0.1611 0.055(6) Uiso 1 calc R
N36 N 0.52628(14) 1.08829(12) 0.05935(12) 0.0518(4) Uani 1 d .
C37 C 0.4481(2) 1.16411(16) 0.07449(18) 0.0612(6) Uani 1 d .
H37A H 0.4712 1.2315 0.0191 0.102(10) Uiso 1 calc R
H37B H 0.4392 1.1711 0.1357 0.094(9) Uiso 1 calc R
H37C H 0.3807 1.1413 0.0789 0.086(9) Uiso 1 calc R
C38 C 0.62049(19) 1.12155(17) -0.02816(16) 0.0579(6) Uani 1 d .
H38A H 0.6168 1.1956 -0.0676 0.091(9) Uiso 1 calc R
H38B H 0.6258 1.0807 -0.0670 0.086(9) Uiso 1 calc R
H38C H 0.6827 1.1109 -0.0092 0.098(10) Uiso 1 calc R
C39 C 0.89568(13) 0.12653(13) 0.28874(12) 0.0332(4) Uani 1 d .
C40 C 0.95993(13) 0.21480(14) 0.21253(13) 0.0361(4) Uani 1 d .
C41 C 1.01968(14) 0.28458(14) 0.14789(13) 0.0393(4) Uani 1 d .
C42 C 1.08774(15) 0.36834(15) 0.06674(14) 0.0423(4) Uani 1 d .
C43 C 1.07742(17) 0.46881(15) 0.06357(16) 0.0485(5) Uani 1 d .
H43A H 1.0280 0.4826 0.1176 0.051(6) Uiso 1 calc R
C44 C 1.14001(19) 0.54960(17) -0.01939(19) 0.0617(7) Uani 1 d .
H44A H 1.1326 0.6188 -0.0220 0.074(8) Uiso 1 calc R
C45 C 1.2120(2) 0.5304(2) -0.0971(2) 0.0786(9) Uani 1 d .
H45A H 1.2551 0.5858 -0.1530 0.089(8) Uiso 1 calc R
C46 C 1.2218(2) 0.4316(3) -0.0942(2) 0.0906(10) Uani 1 d .
H46A H 1.2709 0.4187 -0.1490 0.115(11) Uiso 1 calc R
C47 C 1.1613(2) 0.3500(2) -0.01273(18) 0.0708(7) Uani 1 d .
H47A H 1.1699 0.2812 -0.0110 0.092(9) Uiso 1 calc R
C48 C 0.93805(13) 0.02606(14) 0.30059(13) 0.0357(4) Uani 1 d .
C49 C 0.97549(14) -0.05785(14) 0.31020(13) 0.0387(4) Uani 1 d .
C50 C 1.02095(15) -0.15796(14) 0.32326(14) 0.0389(4) Uani 1 d .
C51 C 0.95851(16) -0.24898(15) 0.38441(15) 0.0460(5) Uani 1 d .
H51A H 0.8849 -0.2451 0.4168 0.056(6) Uiso 1 calc R
C52 C 1.00409(19) -0.34505(16) 0.39788(17) 0.0527(5) Uani 1 d .
H52A H 0.9614 -0.4070 0.4391 0.080(8) Uiso 1 calc R
C53 C 1.11057(19) -0.35133(17) 0.35202(17) 0.0568(6) Uani 1 d .
H53A H 1.1413 -0.4175 0.3619 0.070(7) Uiso 1 calc R
C54 C 1.17299(18) -0.26175(17) 0.29167(18) 0.0571(6) Uani 1 d .
H54A H 1.2467 -0.2664 0.2603 0.062(7) Uiso 1 calc R
C55 C 1.12890(16) -0.16563(16) 0.27674(16) 0.0486(5) Uani 1 d .
H55A H 1.1722 -0.1042 0.2345 0.054(6) Uiso 1 calc R
C56 C 0.34991(13) -0.16442(12) 0.80889(12) 0.0322(4) Uani 1 d .
C57 C 0.40726(13) -0.25787(13) 0.82491(13) 0.0353(4) Uani 1 d .
C58 C 0.46181(14) -0.33229(14) 0.83532(13) 0.0390(4) Uani 1 d .
C59 C 0.53183(14) -0.41780(13) 0.84693(13) 0.0377(4) Uani 1 d .
C60 C 0.59413(16) -0.43249(16) 0.90272(16) 0.0486(5) Uani 1 d .
H60A H 0.5886 -0.3873 0.9353 0.075(8) Uiso 1 calc R
C61 C 0.66397(16) -0.51226(16) 0.91108(16) 0.0511(5) Uani 1 d .
H61A H 0.7064 -0.5213 0.9492 0.097(9) Uiso 1 calc R
C62 C 0.67287(18) -0.57802(17) 0.86565(18) 0.0579(6) Uani 1 d .
H62A H 0.7234 -0.6309 0.8694 0.068(7) Uiso 1 calc R
C63 C 0.6081(2) -0.5677(2) 0.8141(2) 0.0823(8) Uani 1 d .
H63A H 0.6117 -0.6156 0.7848 0.115(11) Uiso 1 calc R
C64 C 0.5381(2) -0.48791(19) 0.80457(19) 0.0643(6) Uani 1 d .
H64A H 0.4938 -0.4812 0.7686 0.090(9) Uiso 1 calc R
C65 C 0.24760(14) -0.16386(13) 0.87819(13) 0.0358(4) Uani 1 d .
C66 C 0.16064(14) -0.16668(14) 0.93620(14) 0.0394(4) Uani 1 d .
C67 C 0.05477(14) -0.16817(16) 1.00321(14) 0.0433(5) Uani 1 d .
C68 C -0.01612(16) -0.09666(17) 0.97014(18) 0.0523(5) Uani 1 d .
H68A H 0.0052 -0.0480 0.9037 0.067(7) Uiso 1 calc R
C69 C -0.11785(18) -0.0971(2) 1.0347(2) 0.0715(7) Uani 1 d .
H69A H -0.1663 -0.0481 1.0126 0.099(10) Uiso 1 calc R
C70 C -0.14922(19) -0.1683(3) 1.1311(2) 0.0827(9) Uani 1 d .
H70A H -0.2191 -0.1681 1.1751 0.095(9) Uiso 1 calc R
C71 C -0.0801(2) -0.2395(3) 1.16359(19) 0.0879(10) Uani 1 d .
H71A H -0.1025 -0.2890 1.2298 0.091(9) Uiso 1 calc R
C72 C 0.02243(18) -0.2397(2) 1.10031(16) 0.0675(7) Uani 1 d .
H72A H 0.0704 -0.2886 1.1232 0.082(9) Uiso 1 calc R

loop_
_atom_site_aniso_label
_atom_site_aniso_U_11
_atom_site_aniso_U_22
_atom_site_aniso_U_33
_atom_site_aniso_U_23
_atom_site_aniso_U_13
_atom_site_aniso_U_12
C1 0.0407(10) 0.0294(9) 0.0416(10) -0.0144(8) -0.0167(8) 0.0083(7)
C2 0.0376(9) 0.0354(10) 0.0411(10) -0.0163(8) -0.0117(8) 0.0076(8)
C3 0.0359(9) 0.0341(9) 0.0397(10) -0.0150(8) -0.0113(8) 0.0071(7)
C4 0.0327(9) 0.0356(9) 0.0350(9) -0.0152(8) -0.0080(7) 0.0032(7)
C5 0.0323(9) 0.0339(9) 0.0336(9) -0.0128(7) -0.0074(7) -0.0007(7)
C6 0.0292(8) 0.0285(8) 0.0347(9) -0.0119(7) -0.0088(7) 0.0016(7)
C7 0.0352(9) 0.0286(8) 0.0364(9) -0.0099(7) -0.0090(8) 0.0013(7)
C8 0.0341(9) 0.0328(9) 0.0366(9) -0.0107(8) -0.0088(8) 0.0026(7)
C9 0.0313(9) 0.0397(9) 0.0356(9) -0.0145(8) -0.0086(8) 0.0044(8)
C10 0.0317(9) 0.0374(9) 0.0342(9) -0.0144(8) -0.0087(7) 0.0040(7)
C11 0.0310(8) 0.0357(9) 0.0312(9) -0.0125(7) -0.0090(7) 0.0016(7)
C12 0.0326(9) 0.0384(9) 0.0323(9) -0.0119(8) -0.0081(7) 0.0004(8)
C13 0.0379(10) 0.0385(10) 0.0353(9) -0.0127(8) -0.0108(8) 0.0029(8)
C14 0.0409(10) 0.0354(9) 0.0371(10) -0.0121(8) -0.0117(8) 0.0045(8)
C15 0.0445(10) 0.0328(9) 0.0379(10) -0.0118(8) -0.0159(8) 0.0051(8)
C16 0.0427(10) 0.0302(9) 0.0401(10) -0.0146(8) -0.0174(8) 0.0081(8)
C17 0.0419(10) 0.0320(9) 0.0441(10) -0.0145(8) -0.0137(8) 0.0041(8)
C18 0.0421(10) 0.0363(9) 0.0423(10) -0.0163(8) -0.0147(8) 0.0046(8)
C19 0.0363(9) 0.0359(9) 0.0442(10) -0.0198(8) -0.0147(8) 0.0079(8)
C20 0.0458(11) 0.0352(10) 0.0438(11) -0.0145(8) -0.0110(9) 0.0031(8)
C21 0.0381(10) 0.0460(11) 0.0444(11) -0.0149(9) -0.0058(9) 0.0017(9)
C22 0.0380(10) 0.0443(10) 0.0417(10) -0.0207(9) -0.0128(8) 0.0108(8)
C23 0.0427(10) 0.0343(9) 0.0445(10) -0.0157(8) -0.0174(8) 0.0055(8)
C24 0.0340(9) 0.0370(9) 0.0440(10) -0.0169(8) -0.0113(8) 0.0012(8)
N25 0.0443(9) 0.0513(10) 0.0606(11) -0.0208(9) -0.0094(8) 0.0162(8)
C26 0.0529(15) 0.080(2) 0.117(3) -0.012(2) 0.0109(16) 0.0247(15)
C27 0.0585(14) 0.0525(13) 0.0825(18) -0.0342(12) -0.0346(13) 0.0229(11)
C28 0.0410(10) 0.0359(10) 0.0444(10) -0.0176(8) -0.0159(8) 0.0074(8)
C29 0.0479(11) 0.0360(10) 0.0466(11) -0.0159(9) -0.0202(9) 0.0034(8)
C30 0.0414(10) 0.0328(9) 0.0444(10) -0.0143(8) -0.0184(8) 0.0021(8)
C31 0.0460(11) 0.0349(9) 0.0428(11) -0.0140(8) -0.0101(9) 0.0000(8)
C32 0.0486(11) 0.0341(9) 0.0497(11) -0.0196(8) -0.0164(9) 0.0097(8)
C33 0.0459(10) 0.0339(9) 0.0411(10) -0.0129(8) -0.0185(9) -0.0018(8)
C34 0.0387(10) 0.0436(10) 0.0426(11) -0.0154(9) -0.0121(9) 0.0001(8)
C35 0.0432(10) 0.0344(9) 0.0507(11) -0.0165(9) -0.0172(9) 0.0049(8)
N36 0.0647(11) 0.0354(8) 0.0459(10) -0.0098(7) -0.0170(9) 0.0035(8)
C37 0.0888(18) 0.0325(10) 0.0612(15) -0.0163(10) -0.0298(13) 0.0087(11)
C38 0.0651(14) 0.0480(12) 0.0506(13) -0.0053(11) -0.0201(11) -0.0156(11)
C39 0.0309(9) 0.0344(9) 0.0317(9) -0.0122(7) -0.0086(7) -0.0003(7)
C40 0.0318(9) 0.0375(9) 0.0371(9) -0.0169(8) -0.0085(8) 0.0036(8)
C41 0.0353(9) 0.0399(10) 0.0387(10) -0.0144(8) -0.0095(8) -0.0007(8)
C42 0.0394(10) 0.0411(10) 0.0394(10) -0.0075(8) -0.0126(8) -0.0092(8)
C43 0.0483(11) 0.0426(11) 0.0561(12) -0.0122(10) -0.0263(10) -0.0043(9)
C44 0.0686(15) 0.0410(12) 0.0731(16) 0.0031(11) -0.0451(13) -0.0170(11)
C45 0.0811(18) 0.0798(19) 0.0522(15) 0.0094(14) -0.0241(14) -0.0441(15)
C46 0.0856(19) 0.094(2) 0.0572(16) -0.0222(15) 0.0155(15) -0.0394(17)
C47 0.0682(15) 0.0636(15) 0.0562(14) -0.0229(12) 0.0096(12) -0.0201(12)
C48 0.0294(8) 0.0372(10) 0.0340(9) -0.0132(8) -0.0048(7) 0.0003(7)
C49 0.0361(9) 0.0396(10) 0.0372(10) -0.0160(8) -0.0091(8) 0.0028(8)
C50 0.0416(10) 0.0379(10) 0.0404(10) -0.0183(8) -0.0164(8) 0.0071(8)
C51 0.0449(11) 0.0445(11) 0.0504(11) -0.0198(9) -0.0175(9) 0.0009(9)
C52 0.0661(14) 0.0372(11) 0.0593(13) -0.0173(10) -0.0281(11) -0.0004(10)
C53 0.0708(15) 0.0431(12) 0.0691(15) -0.0294(11) -0.0350(13) 0.0184(11)
C54 0.0503(12) 0.0546(13) 0.0693(15) -0.0333(11) -0.0187(11) 0.0157(10)
C55 0.0439(11) 0.0425(11) 0.0519(12) -0.0195(9) -0.0088(9) 0.0036(9)
C56 0.0300(8) 0.0284(8) 0.0337(9) -0.0107(7) -0.0077(7) -0.0003(7)
C57 0.0324(9) 0.0296(9) 0.0353(9) -0.0092(7) -0.0054(7) -0.0034(7)
C58 0.0380(10) 0.0334(9) 0.0376(10) -0.0097(8) -0.0091(8) -0.0007(8)
C59 0.0364(9) 0.0313(9) 0.0383(10) -0.0091(8) -0.0111(8) 0.0024(7)
C60 0.0458(11) 0.0458(11) 0.0594(13) -0.0230(10) -0.0228(10) 0.0053(9)
C61 0.0437(11) 0.0533(12) 0.0544(12) -0.0147(10) -0.0240(10) 0.0064(9)
C62 0.0563(13) 0.0481(12) 0.0756(16) -0.0256(11) -0.0348(12) 0.0218(10)
C63 0.101(2) 0.0791(17) 0.118(2) -0.0685(17) -0.0746(19) 0.0536(16)
C64 0.0801(16) 0.0680(15) 0.0744(16) -0.0438(13) -0.0511(14) 0.0353(13)
C65 0.0358(9) 0.0280(8) 0.0368(9) -0.0089(7) -0.0091(8) -0.0014(7)
C66 0.0351(9) 0.0385(10) 0.0404(10) -0.0153(8) -0.0085(8) -0.0011(8)
C67 0.0337(9) 0.0551(11) 0.0422(10) -0.0270(9) -0.0047(8) -0.0032(9)
C68 0.0406(11) 0.0555(12) 0.0635(14) -0.0330(11) -0.0113(10) 0.0034(9)
C69 0.0391(12) 0.0922(18) 0.104(2) -0.0690(17) -0.0161(13) 0.0087(13)
C70 0.0360(12) 0.151(3) 0.0791(19) -0.082(2) 0.0041(13) -0.0094(15)
C71 0.0473(14) 0.167(3) 0.0422(13) -0.0429(17) 0.0015(11) -0.0208(17)
C72 0.0434(12) 0.107(2) 0.0409(12) -0.0212(13) -0.0083(10) -0.0070(13)

loop_
_atom_type_symbol
_atom_type_description
_atom_type_scat_dispersion_real
_atom_type_scat_dispersion_imag
_atom_type_scat_source
C C 0.0033 0.0016 'International Tables Vol C Tables 4.2.6.8 and 6.1.1.4'
H H 0.0000 0.0000 'International Tables Vol C Tables 4.2.6.8 and 6.1.1.4'
N N 0.0061 0.0033 'International Tables Vol C Tables 4.2.6.8 and 6.1.1.4'

loop_
_geom_angle_atom_site_label_1
_geom_angle_atom_site_label_2
_geom_angle_atom_site_label_3
_geom_angle
C16 C1 C17 121.25(15)
C16 C1 C2 120.17(16)
C17 C1 C2 118.58(16)
C3 C2 C1 178.64(19)
C2 C3 C4 174.50(19)
C5 C4 C3 175.98(19)
C4 C5 C6 163.18(18)
C56 C6 C5 125.76(15)
C56 C6 C7 122.44(15)
C5 C6 C7 111.76(14)
C8 C7 C6 164.86(18)
C7 C8 C9 169.17(19)
C10 C9 C8 170.12(19)
C9 C10 C11 163.88(19)
C39 C11 C12 125.66(15)
C39 C11 C10 123.14(16)
C12 C11 C10 111.18(15)
C13 C12 C11 162.78(17)
C12 C13 C14 176.55(18)
C15 C14 C13 174.56(19)
C14 C15 C16 178.8(2)
C1 C16 C28 122.02(16)
C1 C16 C15 120.99(15)
C28 C16 C15 116.98(16)
C18 C17 C1 178.39(19)
C17 C18 C19 176.7(2)
C20 C19 C24 117.19(16)
C20 C19 C18 122.36(16)
C24 C19 C18 120.43(16)
C21 C20 C19 121.63(17)
C20 C21 C22 121.05(17)
N25 C22 C23 121.09(17)
N25 C22 C21 121.55(17)
C23 C22 C21 117.36(17)
C24 C23 C22 121.02(17)
C23 C24 C19 121.73(17)
C22 N25 C26 120.25(19)
C22 N25 C27 120.77(17)
C26 N25 C27 118.3(2)
C29 C28 C16 176.6(2)
C28 C29 C30 177.2(2)
C31 C30 C35 117.65(16)
C31 C30 C29 122.36(17)
C35 C30 C29 119.98(17)
C32 C31 C30 121.24(18)
C31 C32 C33 121.21(18)
N36 C33 C32 121.60(17)
N36 C33 C34 121.29(17)
C32 C33 C34 117.11(16)
C35 C34 C33 121.32(18)
C34 C35 C30 121.43(18)
C33 N36 C37 120.57(18)
C33 N36 C38 121.03(17)
C37 N36 C38 118.39(17)
C11 C39 C48 119.76(15)
C11 C39 C40 122.45(16)
C48 C39 C40 117.79(15)
C41 C40 C39 175.50(19)
C40 C41 C42 176.5(2)
C43 C42 C47 119.14(19)
C43 C42 C41 121.03(19)
C47 C42 C41 119.72(19)
C42 C43 C44 119.5(2)
C45 C44 C43 120.6(2)
C46 C45 C44 119.9(2)
C45 C46 C47 120.7(3)
C46 C47 C42 120.1(3)
C49 C48 C39 178.83(19)
C48 C49 C50 178.8(2)
C55 C50 C51 119.04(17)
C55 C50 C49 120.35(17)
C51 C50 C49 120.59(17)
C52 C51 C50 119.85(19)
C53 C52 C51 120.4(2)
C52 C53 C54 120.1(2)
C55 C54 C53 120.2(2)
C54 C55 C50 120.32(19)
C6 C56 C65 121.63(15)
C6 C56 C57 118.88(15)
C65 C56 C57 119.49(14)
C58 C57 C56 175.46(18)
C57 C58 C59 176.80(19)
C64 C59 C60 118.33(18)
C64 C59 C58 121.34(18)
C60 C59 C58 120.32(18)
C61 C60 C59 120.4(2)
C62 C61 C60 120.8(2)
C61 C62 C63 119.5(2)
C62 C63 C64 120.4(2)
C63 C64 C59 120.5(2)
C66 C65 C56 177.53(19)
C65 C66 C67 178.0(2)
C72 C67 C68 119.74(19)
C72 C67 C66 120.9(2)
C68 C67 C66 119.37(18)
C69 C68 C67 119.6(2)
C70 C69 C68 120.3(3)
C71 C70 C69 120.3(2)
C70 C71 C72 120.3(3)
C71 C72 C67 119.8(3)

loop_
_geom_bond_atom_site_label_1
_geom_bond_atom_site_label_2
_geom_bond_distance
C1 C16 1.387(3)
C1 C17 1.418(3)
C1 C2 1.427(2)
C2 C3 1.204(2)
C3 C4 1.364(2)
C4 C5 1.209(2)
C5 C6 1.423(2)
C6 C56 1.378(2)
C6 C7 1.423(2)
C7 C8 1.206(2)
C8 C9 1.358(2)
C9 C10 1.207(2)
C10 C11 1.425(2)
C11 C39 1.374(2)
C11 C12 1.424(2)
C12 C13 1.207(2)
C13 C14 1.368(3)
C14 C15 1.206(3)
C15 C16 1.421(3)
C16 C28 1.421(2)
C17 C18 1.202(3)
C18 C19 1.421(3)
C19 C20 1.396(3)
C19 C24 1.398(2)
C20 C21 1.373(3)
C21 C22 1.406(3)
C22 N25 1.374(2)
C22 C23 1.401(3)
C23 C24 1.373(3)
N25 C26 1.429(3)
N25 C27 1.437(3)
C28 C29 1.201(2)
C29 C30 1.431(3)
C30 C31 1.390(3)
C30 C35 1.397(3)
C31 C32 1.381(3)
C32 C33 1.403(3)
C33 N36 1.373(2)
C33 C34 1.402(3)
C34 C35 1.371(3)
N36 C37 1.440(3)
N36 C38 1.446(3)
C39 C48 1.425(2)
C39 C40 1.424(2)
C40 C41 1.197(2)
C41 C42 1.433(2)
C42 C43 1.383(3)
C42 C47 1.387(3)
C43 C44 1.392(3)
C44 C45 1.365(4)
C45 C46 1.361(4)
C46 C47 1.379(3)
C48 C49 1.200(2)
C49 C50 1.433(3)
C50 C55 1.394(3)
C50 C51 1.394(3)
C51 C52 1.385(3)
C52 C53 1.373(3)
C53 C54 1.379(3)
C54 C55 1.376(3)
C56 C65 1.422(2)
C56 C57 1.426(2)
C57 C58 1.200(2)
C58 C59 1.438(3)
C59 C64 1.380(3)
C59 C60 1.389(3)
C60 C61 1.378(3)
C61 C62 1.356(3)
C62 C63 1.376(3)
C63 C64 1.381(3)
C65 C66 1.194(2)
C66 C67 1.437(3)
C67 C72 1.390(3)
C67 C68 1.394(3)
C68 C69 1.385(3)
C69 C70 1.381(4)
C70 C71 1.371(4)
C71 C72 1.386(3)

loop_
_geom_torsion_atom_site_label_1
_geom_torsion_atom_site_label_2
_geom_torsion_atom_site_label_3
_geom_torsion_atom_site_label_4
_geom_torsion
C16 C1 C2 C3 0(9)
C17 C1 C2 C3 -180(100)
C1 C2 C3 C4 17(10)
C2 C3 C4 C5 -9(5)
C3 C4 C5 C6 -6(3)
C4 C5 C6 C56 171.4(6)
C4 C5 C6 C7 -6.4(7)
C56 C6 C7 C8 -177.2(7)
C5 C6 C7 C8 0.7(8)
C6 C7 C8 C9 13.0(17)
C7 C8 C9 C10 -5(2)
C8 C9 C10 C11 -0.5(18)
C9 C10 C11 C39 174.8(6)
C9 C10 C11 C12 -4.1(8)
C39 C11 C12 C13 -179.8(6)
C10 C11 C12 C13 -1.1(7)
C11 C12 C13 C14 -7(4)
C12 C13 C14 C15 2(5)
C13 C14 C15 C16 -124(9)
C17 C1 C16 C28 -0.8(3)
C2 C1 C16 C28 178.81(18)
C17 C1 C16 C15 -179.87(18)
C2 C1 C16 C15 -0.2(3)
C14 C15 C16 C1 130(9)
C14 C15 C16 C28 -49(9)
C16 C1 C17 C18 1(8)
C2 C1 C17 C18 -178(100)
C1 C17 C18 C19 29(10)
C17 C18 C19 C20 142(4)
C17 C18 C19 C24 -36(4)
C24 C19 C20 C21 0.8(3)
C18 C19 C20 C21 -177.5(2)
C19 C20 C21 C22 0.1(3)
C20 C21 C22 N25 178.9(2)
C20 C21 C22 C23 -1.1(3)
N25 C22 C23 C24 -178.84(19)
C21 C22 C23 C24 1.2(3)
C22 C23 C24 C19 -0.3(3)
C20 C19 C24 C23 -0.7(3)
C18 C19 C24 C23 177.61(18)
C23 C22 N25 C26 -178.4(3)
C21 C22 N25 C26 1.6(4)
C23 C22 N25 C27 -7.9(3)
C21 C22 N25 C27 172.0(2)
C1 C16 C28 C29 -166(3)
C15 C16 C28 C29 13(4)
C16 C28 C29 C30 48(7)
C28 C29 C30 C31 129(4)
C28 C29 C30 C35 -51(4)
C35 C30 C31 C32 1.6(3)
C29 C30 C31 C32 -177.64(19)
C30 C31 C32 C33 -0.4(3)
C31 C32 C33 N36 178.21(19)
C31 C32 C33 C34 -1.2(3)
N36 C33 C34 C35 -177.83(18)
C32 C33 C34 C35 1.6(3)
C33 C34 C35 C30 -0.4(3)
C31 C30 C35 C34 -1.2(3)
C29 C30 C35 C34 178.04(18)
C32 C33 N36 C37 -5.8(3)
C34 C33 N36 C37 173.6(2)
C32 C33 N36 C38 173.2(2)
C34 C33 N36 C38 -7.4(3)
C12 C11 C39 C48 -178.40(17)
C10 C11 C39 C48 3.0(3)
C12 C11 C39 C40 2.3(3)
C10 C11 C39 C40 -176.35(17)
C11 C39 C40 C41 167(3)
C48 C39 C40 C41 -13(3)
C39 C40 C41 C42 112(4)
C40 C41 C42 C43 104(3)
C40 C41 C42 C47 -72(3)
C47 C42 C43 C44 0.6(3)
C41 C42 C43 C44 -175.65(18)
C42 C43 C44 C45 -0.6(3)
C43 C44 C45 C46 1.0(4)
C44 C45 C46 C47 -1.4(5)
C45 C46 C47 C42 1.4(5)
C43 C42 C47 C46 -1.0(4)
C41 C42 C47 C46 175.3(2)
C11 C39 C48 C49 -141(10)
C40 C39 C48 C49 38(10)
C39 C48 C49 C50 56(15)
C48 C49 C50 C55 -81(9)
C48 C49 C50 C51 97(9)
C55 C50 C51 C52 -0.1(3)
C49 C50 C51 C52 -178.61(19)
C50 C51 C52 C53 0.5(3)
C51 C52 C53 C54 -0.3(4)
C52 C53 C54 C55 -0.3(4)
C53 C54 C55 C50 0.7(3)
C51 C50 C55 C54 -0.4(3)
C49 C50 C55 C54 178.0(2)
C5 C6 C56 C65 4.8(3)
C7 C6 C56 C65 -177.62(17)
C5 C6 C56 C57 -174.53(17)
C7 C6 C56 C57 3.0(3)
C6 C56 C57 C58 32(3)
C65 C56 C57 C58 -147(2)
C56 C57 C58 C59 18(6)
C57 C58 C59 C64 -137(4)
C57 C58 C59 C60 44(4)
C64 C59 C60 C61 3.2(3)
C58 C59 C60 C61 -177.73(17)
C59 C60 C61 C62 -0.3(3)
C60 C61 C62 C63 -2.8(4)
C61 C62 C63 C64 3.1(4)
C62 C63 C64 C59 -0.2(4)
C60 C59 C64 C63 -2.9(4)
C58 C59 C64 C63 178.0(2)
C6 C56 C65 C66 130(4)
C57 C56 C65 C66 -50(5)
C56 C65 C66 C67 -84(7)
C65 C66 C67 C72 160(6)
C65 C66 C67 C68 -20(6)
C72 C67 C68 C69 0.6(3)
C66 C67 C68 C69 -179.3(2)
C67 C68 C69 C70 -0.5(3)
C68 C69 C70 C71 -0.2(4)
C69 C70 C71 C72 0.8(4)
C70 C71 C72 C67 -0.7(4)
C68 C67 C72 C71 0.0(4)
C66 C67 C72 C71 179.9(2)
